data_7105392
loop_
_publ_author_name
'Liu, Yan'
'Xu, Xin'
'Xia, Qingchun'
'Yuan, Guozan'
'He, Qizhuang'
'Cui, Yong'

_publ_section_title
;
 Multiple topological isomerism of three-connected networks in
 silver-based metal--organoboron frameworks
;
_journal_issue 15
_journal_name_full 'Chemical Communications'
_journal_page_first 2608
_journal_paper_doi 10.1039/b923365b
_journal_volume 46
_journal_year 2010
_chemical_formula_sum 'C45 H52 Ag B N4 O5'
_chemical_formula_weight 847.59
_chemical_name_systematic
;
?
;
_space_group_IT_number 92
_symmetry_cell_setting tetragonal
_symmetry_space_group_name_Hall 'P 4abw 2nw'
_symmetry_space_group_name_H-M 'P 41 21 2'
_atom_sites_solution_hydrogens geom
_atom_sites_solution_primary direct
_atom_sites_solution_secondary difmap
_audit_creation_method SHELXL-97
_cell_angle_alpha 90.00
_cell_angle_beta 90.00
_cell_angle_gamma 90.00
_cell_formula_units_Z 8
_cell_length_a 22.3511(4)
_cell_length_b 22.3511(4)
_cell_length_c 25.3776(5)
_cell_measurement_reflns_used 11116
_cell_measurement_temperature 123(2)
_cell_measurement_theta_max 25
_cell_measurement_theta_min 2.99
_cell_volume 12677.9(4)
_computing_cell_refinement 'SAINT (Bruker, 1999)'
_computing_data_collection 'SMART (Bruker, 1997)'
_computing_data_reduction SAINT
_computing_molecular_graphics 'SHELXTL-PLUS (Sheldrick, 1990)'
_computing_publication_material SHELXL-97
_computing_structure_refinement 'SHELXL-97 (Sheldrick, 1997)'
_computing_structure_solution 'SHELXS-97 (Sheldrick, 1990)'
_diffrn_ambient_temperature 123(2)
_diffrn_measured_fraction_theta_full 0.992
_diffrn_measured_fraction_theta_max 0.992
_diffrn_measurement_method '\w scans'
_diffrn_radiation_monochromator graphite
_diffrn_radiation_source 'fine-focus sealed tube'
_diffrn_radiation_type MoK\a
_diffrn_radiation_wavelength 0.71073
_diffrn_reflns_av_R_equivalents 0.0453
_diffrn_reflns_av_sigmaI/netI 0.0254
_diffrn_reflns_limit_h_max 26
_diffrn_reflns_limit_h_min -26
_diffrn_reflns_limit_k_max 26
_diffrn_reflns_limit_k_min -26
_diffrn_reflns_limit_l_max 30
_diffrn_reflns_limit_l_min -27
_diffrn_reflns_number 99180
_diffrn_reflns_theta_full 25.00
_exptl_absorpt_coefficient_mu 0.351
_exptl_absorpt_correction_T_max 0.85
_exptl_absorpt_correction_T_min 0.76
_exptl_absorpt_correction_type multi-scan
_exptl_absorpt_process_details 'SADABS (Sheldrick, 1996)'
_exptl_crystal_colour colorless
_exptl_crystal_density_diffrn 0.888
_exptl_crystal_density_method 'not measured'
_exptl_crystal_description block
_exptl_crystal_F_000 3536
_exptl_crystal_size_max 0.15
_exptl_crystal_size_mid 0.10
_exptl_crystal_size_min 0.10
_refine_diff_density_max 0.590
_refine_diff_density_min -0.391
_refine_diff_density_rms 0.089
_refine_ls_abs_structure_details 'Flack H D (1983), Acta Cryst. A39, 876-881'
_refine_ls_abs_structure_Flack -0.01(3)
_refine_ls_extinction_method none
_refine_ls_goodness_of_fit_ref 1.055
_refine_ls_hydrogen_treatment constr
_refine_ls_matrix_type full
_refine_ls_number_parameters 483
_refine_ls_number_reflns 11116
_refine_ls_number_restraints 84
_refine_ls_restrained_S_all 1.171
_refine_ls_R_factor_all 0.0625
_refine_ls_R_factor_gt 0.0572
_refine_ls_shift/su_max 0.000
_refine_ls_shift/su_mean 0.000
_refine_ls_structure_factor_coef Fsqd
_refine_ls_weighting_details 'calc w=1/[\s^2^(Fo^2^)+(0.1272P)^2^+0.1467P] where P=(Fo^2^+2Fc^2^)/3'
_refine_ls_weighting_scheme calc
_refine_ls_wR_factor_gt 0.1565
_refine_ls_wR_factor_ref 0.1630
_reflns_number_gt 9873
_reflns_threshold_expression >2sigma(I)
_cod_data_source_file b923365b.txt
_cod_data_source_block 1_[AgL(NO3)].2H2O
_cod_depositor_comments
;
The following automatic conversions were performed:
'_symmetry_cell_setting' value 'Tetragonal' changed to 'tetragonal'
according to '/home/saulius/struct/CIF-dictionaries/cif_core.dic'
dictionary named 'cif_core.dic' version 2.4.1 from
2010-06-29.

'_exptl_absorpt_correction_type' value 'Multi-scan' changed
to 'multi-scan' according to
'/home/saulius/struct/CIF-dictionaries/cif_core.dic' dictionary named
'cif_core.dic' version 2.4.1 from 2010-06-29.

Automatic conversion script
Id: cif_fix_enum 1527 2010-12-29 10:47:43Z saulius 
;
_cod_original_sg_symbol_H-M P4(1)2(1)2
_cod_database_code 7105392

loop_
_symmetry_equiv_pos_as_xyz
'x, y, z'
'-x, -y, z+1/2'
'-y+1/2, x+1/2, z+1/4'
'y+1/2, -x+1/2, z+3/4'
'-x+1/2, y+1/2, -z+1/4'
'x+1/2, -y+1/2, -z+3/4'
'y, x, -z'
'-y, -x, -z+1/2'

loop_
_atom_site_label
_atom_site_type_symbol
_atom_site_fract_x
_atom_site_fract_y
_atom_site_fract_z
_atom_site_U_iso_or_equiv
_atom_site_adp_type
_atom_site_occupancy
_atom_site_symmetry_multiplicity
_atom_site_calc_flag
_atom_site_refinement_flags
_atom_site_disorder_assembly
_atom_site_disorder_group
Ag1 Ag -0.133402(16) -0.241981(14) 0.081593(16) 0.07774(15) Uani 1 1 d . . .
B1 B -0.27422(18) 0.0678(2) 0.39245(18) 0.0567(9) Uani 1 1 d . . .
N1 N -0.16200(17) -0.17246(16) 0.14172(16) 0.0745(10) Uani 1 1 d D . .
C1 C -0.2093(2) -0.13769(18) 0.13417(18) 0.0694(10) Uani 1 1 d D . .
H1A H -0.2290 -0.1399 0.1019 0.083 Uiso 1 1 calc R . .
C2 C -0.2309(2) -0.09859(18) 0.17141(18) 0.0711(10) Uani 1 1 d D . .
H2A H -0.2643 -0.0752 0.1643 0.085 Uiso 1 1 calc R . .
C3 C -0.20215(19) -0.09446(19) 0.22005(17) 0.0692(10) Uani 1 1 d D . .
C4 C -0.1541(3) -0.1312(3) 0.2275(3) 0.109(2) Uani 1 1 d D . .
H4A H -0.1341 -0.1307 0.2596 0.130 Uiso 1 1 calc R . .
C5 C -0.1352(3) -0.1684(3) 0.1888(3) 0.107(2) Uani 1 1 d D . .
H5A H -0.1020 -0.1924 0.1952 0.129 Uiso 1 1 calc R . .
C6 C -0.22365(18) -0.05233(18) 0.26168(17) 0.0656(9) Uani 1 1 d D . .
C7 C -0.26557(19) -0.07206(18) 0.29922(17) 0.0659(9) Uani 1 1 d D . .
C8 C -0.28307(17) -0.03309(18) 0.34005(16) 0.0627(9) Uani 1 1 d D . .
C9 C -0.25683(16) 0.02379(17) 0.34481(15) 0.0592(8) Uani 1 1 d D . .
C10 C -0.21437(17) 0.04252(17) 0.30733(17) 0.0637(9) Uani 1 1 d D . .
C11 C -0.19925(19) 0.00516(18) 0.26507(18) 0.0688(10) Uani 1 1 d D . .
C12 C -0.1559(3) 0.0244(2) 0.2214(2) 0.0991(18) Uani 1 1 d D . .
H12A H -0.1425 0.0646 0.2279 0.149 Uiso 1 1 calc R . .
H12B H -0.1759 0.0228 0.1879 0.149 Uiso 1 1 calc R . .
H12C H -0.1220 -0.0020 0.2209 0.149 Uiso 1 1 calc R . .
C13 C -0.1860(2) 0.1041(2) 0.3095(2) 0.0851(14) Uani 1 1 d D . .
H13A H -0.1585 0.1085 0.2807 0.128 Uiso 1 1 calc R . .
H13B H -0.1650 0.1088 0.3422 0.128 Uiso 1 1 calc R . .
H13C H -0.2166 0.1341 0.3068 0.128 Uiso 1 1 calc R . .
C14 C -0.3287(2) -0.0557(2) 0.3796(2) 0.0811(13) Uani 1 1 d . . .
H14A H -0.3417 -0.0950 0.3697 0.122 Uiso 1 1 calc R . .
H14B H -0.3625 -0.0291 0.3803 0.122 Uiso 1 1 calc R . .
H14C H -0.3108 -0.0572 0.4140 0.122 Uiso 1 1 calc R . .
C15 C -0.2904(3) -0.1343(2) 0.2955(2) 0.0883(14) Uani 1 1 d . . .
H15A H -0.2737 -0.1541 0.2654 0.132 Uiso 1 1 calc R . .
H15B H -0.3331 -0.1324 0.2920 0.132 Uiso 1 1 calc R . .
H15C H -0.2803 -0.1561 0.3269 0.132 Uiso 1 1 calc R . .
C16 C 0.0463(2) 0.1781(3) 0.4935(2) 0.0968(16) Uani 1 1 d D . .
H16A H 0.0820 0.1742 0.4750 0.116 Uiso 1 1 calc R . .
C17 C -0.0059(2) 0.1570(3) 0.4707(2) 0.0962(16) Uani 1 1 d D . .
H17A H -0.0052 0.1413 0.4368 0.115 Uiso 1 1 calc R . .
C18 C -0.05848(19) 0.1593(2) 0.49829(19) 0.0756(11) Uani 1 1 d D . .
C19 C -0.0576(2) 0.1864(3) 0.5470(3) 0.1046(19) Uani 1 1 d D . .
H19A H -0.0929 0.1903 0.5662 0.126 Uiso 1 1 calc R . .
C20 C -0.0038(3) 0.2081(4) 0.5676(3) 0.115(2) Uani 1 1 d D . .
H20A H -0.0039 0.2258 0.6007 0.138 Uiso 1 1 calc R . .
N2 N 0.04738(18) 0.2041(2) 0.54133(18) 0.0872(12) Uani 1 1 d D . .
C21 C -0.11631(18) 0.1360(2) 0.47548(18) 0.0724(10) Uani 1 1 d D . .
C22 C -0.15897(19) 0.17582(19) 0.45777(19) 0.0688(10) Uani 1 1 d D . .
C23 C -0.21278(17) 0.15456(18) 0.43587(16) 0.0625(9) Uani 1 1 d D . .
C24 C -0.22156(15) 0.09246(16) 0.42832(15) 0.0582(8) Uani 1 1 d D . .
C25 C -0.17767(17) 0.05217(18) 0.44853(19) 0.0670(10) Uani 1 1 d D . .
C26 C -0.12551(19) 0.0740(2) 0.4724(2) 0.0759(11) Uani 1 1 d D . .
C27 C -0.0788(3) 0.0315(3) 0.4956(3) 0.111(2) Uani 1 1 d D . .
H27A H -0.0915 -0.0091 0.4903 0.166 Uiso 1 1 calc R . .
H27B H -0.0746 0.0391 0.5326 0.166 Uiso 1 1 calc R . .
H27C H -0.0411 0.0378 0.4784 0.166 Uiso 1 1 calc R . .
C28 C -0.1894(3) -0.0147(2) 0.4469(3) 0.0948(16) Uani 1 1 d D . .
H28A H -0.1559 -0.0356 0.4619 0.142 Uiso 1 1 calc R . .
H28B H -0.1949 -0.0271 0.4110 0.142 Uiso 1 1 calc R . .
H28C H -0.2248 -0.0236 0.4668 0.142 Uiso 1 1 calc R . .
C29 C -0.25827(19) 0.19891(19) 0.4172(2) 0.0734(10) Uani 1 1 d . . .
H29A H -0.2450 0.2387 0.4256 0.110 Uiso 1 1 calc R . .
H29B H -0.2958 0.1913 0.4343 0.110 Uiso 1 1 calc R . .
H29C H -0.2631 0.1952 0.3797 0.110 Uiso 1 1 calc R . .
C30 C -0.1488(3) 0.2431(2) 0.4610(3) 0.0939(15) Uani 1 1 d . . .
H30A H -0.1104 0.2508 0.4765 0.141 Uiso 1 1 calc R . .
H30B H -0.1795 0.2609 0.4822 0.141 Uiso 1 1 calc R . .
H30C H -0.1500 0.2599 0.4262 0.141 Uiso 1 1 calc R . .
C31 C -0.62011(17) 0.1719(2) 0.4217(2) 0.0708(10) Uani 1 1 d D . .
H31A H -0.6366 0.2089 0.4301 0.085 Uiso 1 1 calc R . .
C32 C -0.55950(17) 0.16684(19) 0.42176(19) 0.0686(10) Uani 1 1 d D . .
H32A H -0.5360 0.1996 0.4308 0.082 Uiso 1 1 calc R . .
C33 C -0.53252(17) 0.1130(2) 0.40841(18) 0.0696(10) Uani 1 1 d D . .
C34 C -0.5712(2) 0.0664(3) 0.3965(4) 0.115(2) Uani 1 1 d D . .
H34A H -0.5560 0.0292 0.3872 0.138 Uiso 1 1 calc R . .
C35 C -0.6315(2) 0.0752(3) 0.3982(4) 0.120(3) Uani 1 1 d D . .
H35A H -0.6562 0.0429 0.3906 0.144 Uiso 1 1 calc R . .
N3 N -0.65728(15) 0.12739(19) 0.41030(16) 0.0769(10) Uani 1 1 d D . .
C36 C -0.46645(17) 0.1052(2) 0.40600(17) 0.0661(9) Uani 1 1 d . . .
C37 C -0.43655(17) 0.1194(2) 0.35956(16) 0.0650(9) Uani 1 1 d . . .
C38 C -0.37428(18) 0.10959(19) 0.35629(16) 0.0618(8) Uani 1 1 d . . .
C39 C -0.34281(16) 0.08518(18) 0.39916(15) 0.0584(9) Uani 1 1 d . . .
C40 C -0.37346(18) 0.07333(18) 0.44628(16) 0.0628(9) Uani 1 1 d . . .
C41 C -0.43567(18) 0.0833(2) 0.45032(17) 0.0650(9) Uani 1 1 d . . .
C42 C -0.4687(2) 0.0704(3) 0.5013(2) 0.0905(15) Uani 1 1 d . . .
H42A H -0.5104 0.0797 0.4970 0.136 Uiso 1 1 calc R . .
H42B H -0.4523 0.0944 0.5291 0.136 Uiso 1 1 calc R . .
H42C H -0.4644 0.0288 0.5100 0.136 Uiso 1 1 calc R . .
C43 C -0.3418(2) 0.0469(3) 0.49295(18) 0.0778(12) Uani 1 1 d . . .
H43A H -0.3001 0.0424 0.4850 0.117 Uiso 1 1 calc R . .
H43B H -0.3587 0.0084 0.5009 0.117 Uiso 1 1 calc R . .
H43C H -0.3465 0.0728 0.5228 0.117 Uiso 1 1 calc R . .
C44 C -0.3422(2) 0.1275(2) 0.30670(18) 0.0750(11) Uani 1 1 d . . .
H44A H -0.3004 0.1185 0.3101 0.112 Uiso 1 1 calc R . .
H44B H -0.3472 0.1697 0.3010 0.112 Uiso 1 1 calc R . .
H44C H -0.3585 0.1059 0.2774 0.112 Uiso 1 1 calc R . .
C45 C -0.4703(2) 0.1450(3) 0.3125(2) 0.0883(14) Uani 1 1 d . . .
H45A H -0.5120 0.1487 0.3211 0.133 Uiso 1 1 calc R . .
H45B H -0.4658 0.1188 0.2828 0.133 Uiso 1 1 calc R . .
H45C H -0.4544 0.1837 0.3039 0.133 Uiso 1 1 calc R . .
N4 N -0.23634(16) 0.76366(16) 0.0000 0.0662(11) Uiso 1 2 d S . .
O1 O -0.2414(2) 0.7316(2) 0.03850(19) 0.1160(13) Uiso 1 1 d . . .
O2 O -0.1970(2) 0.8030(2) 0.0000 0.120(2) Uiso 1 2 d S . .
N5 N -0.9862(15) 0.9736(13) 0.1488(12) 0.37(2) Uiso 0.50 1 d PD . .
O3 O -1.0271(16) 0.9499(14) 0.1246(14) 0.361(19) Uiso 0.50 1 d PD . .
O4 O -0.9975(15) 1.0169(15) 0.1773(13) 0.345(16) Uiso 0.50 1 d PD . .
O5 O -0.9349(14) 0.9560(17) 0.1428(15) 0.39(2) Uiso 0.50 1 d PD . .
O6 O -0.3763(11) 0.7455(15) 0.3782(11) 0.456(16) Uiso 1 1 d . . .
O7 O -0.5427(14) 0.9014(13) 0.4711(14) 0.524(17) Uiso 1 1 d . . .

loop_
_atom_site_aniso_label
_atom_site_aniso_U_11
_atom_site_aniso_U_22
_atom_site_aniso_U_33
_atom_site_aniso_U_23
_atom_site_aniso_U_13
_atom_site_aniso_U_12
Ag1 0.0755(2) 0.04989(18) 0.1078(3) -0.01370(15) 0.02196(18) -0.00443(14)
B1 0.045(2) 0.055(2) 0.071(2) -0.0045(18) 0.0007(17) -0.0003(16)
N1 0.073(2) 0.0563(19) 0.094(3) -0.0247(17) 0.0128(19) -0.0022(17)
C1 0.074(2) 0.059(2) 0.076(2) -0.0092(18) 0.0084(19) 0.000(2)
C2 0.069(2) 0.054(2) 0.090(3) -0.0071(19) 0.008(2) 0.0059(17)
C3 0.063(2) 0.058(2) 0.086(3) -0.0188(19) 0.013(2) -0.0058(18)
C4 0.091(4) 0.119(5) 0.116(4) -0.048(4) -0.027(3) 0.035(3)
C5 0.085(3) 0.109(4) 0.128(4) -0.048(4) -0.018(3) 0.038(3)
C6 0.058(2) 0.057(2) 0.081(2) -0.0190(18) 0.0079(18) -0.0037(17)
C7 0.063(2) 0.056(2) 0.079(2) -0.0115(18) 0.0034(18) -0.0101(18)
C8 0.0511(18) 0.067(2) 0.070(2) -0.0098(18) 0.0054(16) -0.0094(16)
C9 0.0460(17) 0.0568(19) 0.075(2) -0.0104(16) 0.0058(16) -0.0027(15)
C10 0.0539(19) 0.0524(19) 0.085(3) -0.0114(17) 0.0154(18) -0.0075(16)
C11 0.059(2) 0.062(2) 0.086(3) -0.017(2) 0.0208(19) -0.0084(18)
C12 0.098(4) 0.079(3) 0.119(4) -0.028(3) 0.056(3) -0.029(3)
C13 0.075(3) 0.065(2) 0.116(4) -0.024(2) 0.032(3) -0.020(2)
C14 0.081(3) 0.073(3) 0.090(3) -0.016(2) 0.022(2) -0.024(2)
C15 0.094(3) 0.072(3) 0.099(3) -0.017(3) 0.014(3) -0.025(3)
C16 0.058(3) 0.124(5) 0.108(4) -0.006(3) -0.014(2) -0.015(3)
C17 0.067(3) 0.119(4) 0.103(3) -0.027(3) -0.013(3) -0.012(3)
C18 0.056(2) 0.078(3) 0.093(3) -0.002(2) -0.018(2) -0.0058(19)
C19 0.067(3) 0.137(5) 0.110(4) -0.031(4) -0.003(3) -0.019(3)
C20 0.079(4) 0.164(7) 0.103(4) -0.030(4) -0.014(3) -0.024(4)
N2 0.064(2) 0.095(3) 0.102(3) 0.000(2) -0.027(2) -0.018(2)
C21 0.056(2) 0.075(3) 0.086(3) -0.009(2) -0.0140(18) -0.005(2)
C22 0.057(2) 0.060(2) 0.089(3) -0.0068(19) -0.0108(19) -0.0009(18)
C23 0.0499(19) 0.061(2) 0.077(2) -0.0085(17) -0.0064(16) 0.0035(16)
C24 0.0449(17) 0.0569(19) 0.073(2) -0.0085(16) -0.0057(15) 0.0060(15)
C25 0.0494(19) 0.058(2) 0.094(3) -0.0005(19) -0.0100(18) 0.0072(17)
C26 0.057(2) 0.068(2) 0.103(3) 0.003(2) -0.017(2) 0.010(2)
C27 0.074(3) 0.089(4) 0.170(6) 0.015(4) -0.048(4) 0.010(3)
C28 0.085(3) 0.057(2) 0.143(5) 0.002(3) -0.021(3) 0.007(2)
C29 0.065(2) 0.060(2) 0.095(3) -0.011(2) -0.013(2) 0.0131(19)
C30 0.085(3) 0.066(3) 0.131(4) -0.011(3) -0.025(3) -0.006(2)
C31 0.0481(19) 0.071(2) 0.093(3) 0.001(2) 0.0029(19) 0.0006(18)
C32 0.0482(19) 0.069(2) 0.089(3) -0.005(2) 0.0012(18) -0.0048(17)
C33 0.0474(19) 0.079(3) 0.082(3) -0.005(2) -0.0014(17) -0.0039(18)
C34 0.055(2) 0.079(3) 0.210(7) -0.044(4) -0.005(3) -0.004(2)
C35 0.052(2) 0.097(4) 0.212(8) -0.040(4) -0.006(4) -0.011(3)
N3 0.0448(16) 0.091(3) 0.095(2) 0.008(2) -0.0080(15) -0.0006(17)
C36 0.0456(18) 0.075(2) 0.078(2) -0.0073(19) -0.0017(16) 0.0013(17)
C37 0.0510(19) 0.079(3) 0.065(2) -0.0058(18) -0.0043(16) 0.0010(18)
C38 0.0539(19) 0.070(2) 0.062(2) -0.0048(17) -0.0024(16) -0.0020(17)
C39 0.0452(17) 0.067(2) 0.063(2) -0.0109(16) 0.0011(15) 0.0025(16)
C40 0.052(2) 0.069(2) 0.067(2) -0.0054(17) -0.0002(16) 0.0029(18)
C41 0.0485(19) 0.076(2) 0.071(2) -0.0047(18) 0.0068(17) -0.0009(18)
C42 0.061(2) 0.126(4) 0.085(3) 0.013(3) 0.014(2) -0.002(3)
C43 0.067(2) 0.095(3) 0.071(2) 0.008(2) -0.0026(19) 0.011(2)
C44 0.066(2) 0.088(3) 0.071(2) 0.006(2) 0.0068(19) 0.001(2)
C45 0.061(2) 0.120(4) 0.084(3) 0.007(3) -0.011(2) 0.013(3)

loop_
_atom_type_symbol
_atom_type_description
_atom_type_scat_dispersion_real
_atom_type_scat_dispersion_imag
_atom_type_scat_source
C C 0.0033 0.0016 'International Tables Vol C Tables 4.2.6.8 and 6.1.1.4'
H H 0.0000 0.0000 'International Tables Vol C Tables 4.2.6.8 and 6.1.1.4'
B B 0.0013 0.0007 'International Tables Vol C Tables 4.2.6.8 and 6.1.1.4'
N N 0.0061 0.0033 'International Tables Vol C Tables 4.2.6.8 and 6.1.1.4'
O O 0.0106 0.0060 'International Tables Vol C Tables 4.2.6.8 and 6.1.1.4'
Ag Ag -0.8971 1.1015 'International Tables Vol C Tables 4.2.6.8 and 6.1.1.4'

loop_
_geom_angle_atom_site_label_1
_geom_angle_atom_site_label_2
_geom_angle_atom_site_label_3
_geom_angle
_geom_angle_site_symmetry_1
_geom_angle_site_symmetry_3
_geom_angle_publ_flag
N3 Ag1 N1 129.51(15) 8_545 . ?
N3 Ag1 N2 110.58(16) 8_545 2_554 ?
N1 Ag1 N2 106.11(15) . 2_554 ?
C24 B1 C39 124.6(3) . . ?
C24 B1 C9 117.7(3) . . ?
C39 B1 C9 117.6(3) . . ?
C1 N1 C5 116.5(4) . . ?
C1 N1 Ag1 121.9(3) . . ?
C5 N1 Ag1 121.3(3) . . ?
N1 C1 C2 123.6(4) . . ?
C1 C2 C3 119.2(4) . . ?
C4 C3 C2 116.4(4) . . ?
C4 C3 C6 122.3(4) . . ?
C2 C3 C6 121.3(4) . . ?
C5 C4 C3 121.0(5) . . ?
N1 C5 C4 123.3(5) . . ?
C11 C6 C7 120.4(3) . . ?
C11 C6 C3 119.8(4) . . ?
C7 C6 C3 119.7(3) . . ?
C6 C7 C8 119.3(4) . . ?
C6 C7 C15 119.7(4) . . ?
C8 C7 C15 121.1(4) . . ?
C9 C8 C7 120.4(4) . . ?
C9 C8 C14 121.6(3) . . ?
C7 C8 C14 117.9(4) . . ?
C8 C9 C10 119.5(3) . . ?
C8 C9 B1 121.2(3) . . ?
C10 C9 B1 119.3(3) . . ?
C11 C10 C9 120.2(3) . . ?
C11 C10 C13 117.9(4) . . ?
C9 C10 C13 121.8(3) . . ?
C6 C11 C10 120.1(4) . . ?
C6 C11 C12 117.4(4) . . ?
C10 C11 C12 122.6(4) . . ?
N2 C16 C17 122.6(5) . . ?
C18 C17 C16 119.8(5) . . ?
C17 C18 C19 117.7(4) . . ?
C17 C18 C21 121.7(4) . . ?
C19 C18 C21 120.5(4) . . ?
C18 C19 C20 120.0(5) . . ?
N2 C20 C19 122.1(6) . . ?
C20 N2 C16 117.8(4) . . ?
C20 N2 Ag1 117.7(4) . 2 ?
C16 N2 Ag1 124.4(3) . 2 ?
C22 C21 C26 121.2(4) . . ?
C22 C21 C18 119.7(4) . . ?
C26 C21 C18 119.2(4) . . ?
C21 C22 C23 120.1(4) . . ?
C21 C22 C30 121.0(4) . . ?
C23 C22 C30 118.8(4) . . ?
C22 C23 C24 120.2(4) . . ?
C22 C23 C29 118.8(4) . . ?
C24 C23 C29 120.8(3) . . ?
C23 C24 C25 118.4(3) . . ?
C23 C24 B1 121.4(3) . . ?
C25 C24 B1 119.8(3) . . ?
C26 C25 C24 120.5(4) . . ?
C26 C25 C28 119.9(4) . . ?
C24 C25 C28 119.5(4) . . ?
C25 C26 C21 119.3(4) . . ?
C25 C26 C27 121.1(4) . . ?
C21 C26 C27 119.6(4) . . ?
N3 C31 C32 124.2(4) . . ?
C31 C32 C33 120.3(4) . . ?
C34 C33 C32 115.6(4) . . ?
C34 C33 C36 121.5(4) . . ?
C32 C33 C36 122.9(4) . . ?
C35 C34 C33 120.2(5) . . ?
N3 C35 C34 124.0(5) . . ?
C31 N3 C35 115.7(4) . . ?
C31 N3 Ag1 123.9(3) . 8_455 ?
C35 N3 Ag1 120.1(3) . 8_455 ?
C37 C36 C41 121.5(3) . . ?
C37 C36 C33 119.0(4) . . ?
C41 C36 C33 119.6(4) . . ?
C36 C37 C38 119.2(4) . . ?
C36 C37 C45 120.8(4) . . ?
C38 C37 C45 120.0(4) . . ?
C39 C38 C37 120.5(4) . . ?
C39 C38 C44 120.9(4) . . ?
C37 C38 C44 118.6(4) . . ?
C40 C39 C38 119.2(3) . . ?
C40 C39 B1 121.0(4) . . ?
C38 C39 B1 119.6(3) . . ?
C39 C40 C41 120.8(4) . . ?
C39 C40 C43 121.1(4) . . ?
C41 C40 C43 118.0(4) . . ?
C36 C41 C40 118.6(4) . . ?
C36 C41 C42 120.7(4) . . ?
C40 C41 C42 120.7(4) . . ?
O1 N4 O1 122.4(6) . 7_465 ?
O1 N4 O2 118.8(3) . . ?
O1 N4 O2 118.8(3) 7_465 . ?
O3 N5 O5 120(2) . . ?
O3 N5 O4 119(2) . . ?
O5 N5 O4 121(2) . . ?

loop_
_geom_bond_atom_site_label_1
_geom_bond_atom_site_label_2
_geom_bond_distance
_geom_bond_site_symmetry_2
_geom_bond_publ_flag
Ag1 N3 2.265(3) 8_545 ?
Ag1 N1 2.270(3) . ?
Ag1 N2 2.336(4) 2_554 ?
B1 C24 1.587(5) . ?
B1 C39 1.591(5) . ?
B1 C9 1.606(6) . ?
N1 C1 1.327(6) . ?
N1 C5 1.339(7) . ?
C1 C2 1.375(6) . ?
C2 C3 1.395(6) . ?
C3 C4 1.365(7) . ?
C3 C6 1.495(5) . ?
C4 C5 1.354(7) . ?
C6 C11 1.398(5) . ?
C6 C7 1.407(6) . ?
C7 C8 1.409(5) . ?
C7 C15 1.500(6) . ?
C8 C9 1.405(5) . ?
C8 C14 1.518(6) . ?
C9 C10 1.407(5) . ?
C10 C11 1.401(5) . ?
C10 C13 1.517(6) . ?
C11 C12 1.535(6) . ?
C16 N2 1.346(7) . ?
C16 C17 1.385(6) . ?
C17 C18 1.369(7) . ?
C18 C19 1.376(7) . ?
C18 C21 1.509(5) . ?
C19 C20 1.399(7) . ?
C20 N2 1.326(7) . ?
N2 Ag1 2.336(4) 2 ?
C21 C22 1.379(6) . ?
C21 C26 1.404(6) . ?
C22 C23 1.408(5) . ?
C22 C30 1.523(6) . ?
C23 C24 1.415(5) . ?
C23 C29 1.497(6) . ?
C24 C25 1.427(5) . ?
C25 C26 1.402(6) . ?
C25 C28 1.518(6) . ?
C26 C27 1.528(6) . ?
C31 N3 1.328(6) . ?
C31 C32 1.359(5) . ?
C32 C33 1.388(6) . ?
C33 C34 1.387(6) . ?
C33 C36 1.488(5) . ?
C34 C35 1.362(7) . ?
C35 N3 1.337(7) . ?
N3 Ag1 2.265(3) 8_455 ?
C36 C37 1.392(6) . ?
C36 C41 1.406(6) . ?
C37 C38 1.411(6) . ?
C37 C45 1.525(6) . ?
C38 C39 1.406(6) . ?
C38 C44 1.503(6) . ?
C39 C40 1.403(6) . ?
C40 C41 1.412(6) . ?
C40 C43 1.501(6) . ?
C41 C42 1.517(6) . ?
N4 O1 1.217(5) . ?
N4 O1 1.217(5) 7_465 ?
N4 O2 1.245(8) . ?
N5 O3 1.221(19) . ?
N5 O5 1.222(19) . ?
N5 O4 1.235(19) . ?
